data_4070765
loop_
_publ_author_name
'Heiden, Zachariah M.'
'Gorecki, Bradford J.'
'Rauchfuss, Thomas B.'

_publ_contact_author
; 
Zachariah M. Heiden 
University of Illinois 
School of Chemical Sciences, Box 80-6 
600 South Mathews Avenue 
Urbana, Illinois  61801 
USA 

Thomas B. Rauchfuss 
University of Illinois 
School of Chemical Sciences 
600 South Mathews Avenue 
Urbana, Illinois  61801 
USA 

Scott R. Wilson 
University of Illinois 
School of Chemical Sciences, Box 59-1 
505 South Mathews Avenue 
Urbana, Illinois  61801 
USA  
;
_publ_section_title
;
 Lewis Base Adducts Derived from Transfer Hydrogenation Catalysts: Scope
 and Selectivity
;
_journal_issue 7
_journal_name_full Organometallics
_journal_page_first 1542
_journal_paper_doi 10.1021/om700996m
_journal_volume 27
_journal_year 2008
_chemical_formula_moiety 'C31 H39 Ir1 N3 O2 S, C2 H3 N, B F4'
_chemical_formula_sum 'C33 H42 B F4 Ir N4 O2 S'
_chemical_formula_weight 837.78
_chemical_name_systematic
; 
? 
;
_space_group_IT_number 2
_symmetry_cell_setting triclinic
_symmetry_space_group_name_Hall '-P 1'
_symmetry_space_group_name_H-M 'P -1'
_atom_sites_solution_hydrogens geom
_atom_sites_solution_primary direct
_atom_sites_solution_secondary difmap
_audit_creation_method SHELXL-97
_audit_update_record
; 
2006-09-15   text and data added, zmh 
;
_cell_angle_alpha 94.397(2)
_cell_angle_beta 97.846(2)
_cell_angle_gamma 105.071(2)
_cell_formula_units_Z 2
_cell_length_a 10.7300(4)
_cell_length_b 10.8762(4)
_cell_length_c 15.7950(6)
_cell_measurement_reflns_used 6011
_cell_measurement_temperature 297(2)
_cell_measurement_theta_max 28.81
_cell_measurement_theta_min 2.56
_cell_volume 1751.08(12)
_computing_cell_refinement 'SAINT V6.22 (Bruker, 2001)'
_computing_data_collection 'APEX2 V1.0-27 (Bruker, 2004)'
_computing_data_reduction 'SAINT V6.22 (Bruker, 2001)'
_computing_molecular_graphics 'SHELXTL V6.12 (Bruker, 2001)'
_computing_publication_material 'XCIF (Bruker, 2001)'
_computing_structure_refinement 'SHELXTL V6.12 (Bruker, 2001)'
_computing_structure_solution 'SHELXTL V6.12 (Bruker, 2001)'
_diffrn_ambient_temperature 297(2)
_diffrn_measured_fraction_theta_full 0.992
_diffrn_measured_fraction_theta_max 0.992
_diffrn_measurement_device 'Bruker Kappa/ApexII CCD'
_diffrn_measurement_method 'profile data from \f and \w scans'
_diffrn_radiation_monochromator graphite
_diffrn_radiation_source 'fine-focus sealed tube'
_diffrn_radiation_type MoK\a
_diffrn_radiation_wavelength 0.71073
_diffrn_radiation_wavelength_id ga51l_2as
_diffrn_reflns_av_R_equivalents 0.0262
_diffrn_reflns_av_sigmaI/netI 0.0342
_diffrn_reflns_limit_h_max 15
_diffrn_reflns_limit_h_min -15
_diffrn_reflns_limit_k_max 15
_diffrn_reflns_limit_k_min -15
_diffrn_reflns_limit_l_max 22
_diffrn_reflns_limit_l_min -22
_diffrn_reflns_number 32096
_diffrn_reflns_theta_full 30.23
_diffrn_reflns_theta_max 30.23
_diffrn_reflns_theta_min 1.95
_exptl_absorpt_coefficient_mu 3.928
_exptl_absorpt_correction_T_max 0.7923
_exptl_absorpt_correction_T_min 0.5970
_exptl_absorpt_correction_type integration
_exptl_absorpt_process_details 'SHELXTL/XPREP (Bruker, 2001)'
_exptl_crystal_colour yellow
_exptl_crystal_density_diffrn 1.589
_exptl_crystal_density_method 'not measured'
_exptl_crystal_description tabular
_exptl_crystal_F_000 836
_exptl_crystal_id ga51l_2as
_exptl_crystal_preparation
; 
The data crystal was mounted using epoxy to a 0.3 mm cryo-loop 
(Hampton Research) with the (-1 -6 1) scattering planes roughly 
normal to the spindle axis. 
;
_exptl_crystal_size_max 0.32
_exptl_crystal_size_mid 0.12
_exptl_crystal_size_min 0.10
_refine_diff_density_max 3.382
_refine_diff_density_min -1.328
_refine_diff_density_rms 0.096
_refine_ls_extinction_method none
_refine_ls_goodness_of_fit_ref 1.059
_refine_ls_hydrogen_treatment mixed
_refine_ls_matrix_type full
_refine_ls_number_parameters 438
_refine_ls_number_reflns 10373
_refine_ls_number_restraints 11
_refine_ls_restrained_S_all 1.059
_refine_ls_R_factor_all 0.0431
_refine_ls_R_factor_gt 0.0318
_refine_ls_shift/su_max 0.015
_refine_ls_shift/su_mean 0.000
_refine_ls_structure_factor_coef Fsqd
_refine_ls_weighting_details 'calc w=1/[\s^2^(Fo^2^)+(0.0289P)^2^+0.9324P] where P=(Fo^2^+2Fc^2^)/3'
_refine_ls_weighting_scheme calc
_refine_ls_wR_factor_gt 0.0636
_refine_ls_wR_factor_ref 0.0679
_reflns_number_gt 8737
_reflns_number_total 10373
_reflns_threshold_expression >2sigma(I)
_cod_data_source_file om700996m-file003.cif
_cod_data_source_block ga51l_2as
_cod_depositor_comments
;
The following automatic conversions were performed:

'_symmetry_cell_setting' value 'Triclinic' changed to 'triclinic'
according to /home/saulius/struct/CIF-dictionaries/cif_core.dic
dictionary named 'cif_core.dic' version 2.4.1 from 2010-06-29.

Automatic conversion script
Id: cif_fix_values 1715 2011-07-08 13:25:40Z adriana 
;
_cod_original_cell_volume 1751.07(11)
_cod_original_sg_symbol_Hall '-P 1 '
_cod_original_sg_symbol_H-M 'P -1  '
_cod_database_code 4070765

loop_
_symmetry_equiv_pos_as_xyz
'x, y, z'
'-x, -y, -z'

loop_
_atom_site_label
_atom_site_type_symbol
_atom_site_fract_x
_atom_site_fract_y
_atom_site_fract_z
_atom_site_U_iso_or_equiv
_atom_site_adp_type
_atom_site_occupancy
_atom_site_symmetry_multiplicity
_atom_site_calc_flag
_atom_site_refinement_flags
C1 C 0.3714(3) 0.5973(3) 0.8188(2) 0.0433(7) Uani 1 1 d .
C2 C 0.4631(3) 0.6349(3) 0.7620(2) 0.0475(8) Uani 1 1 d .
C3 C 0.3978(3) 0.6798(3) 0.6899(2) 0.0515(9) Uani 1 1 d .
C4 C 0.2670(3) 0.6694(3) 0.7025(2) 0.0459(8) Uani 1 1 d .
C5 C 0.2484(3) 0.6146(3) 0.7817(2) 0.0438(7) Uani 1 1 d .
C6 C 0.3976(4) 0.5498(3) 0.9036(2) 0.0612(10) Uani 1 1 d .
H6A H 0.4233 0.6207 0.9483 0.092 Uiso 1 1 calc R
H6B H 0.4665 0.5086 0.9033 0.092 Uiso 1 1 calc R
H6C H 0.3197 0.4896 0.9138 0.092 Uiso 1 1 calc R
C7 C 0.6059(4) 0.6403(4) 0.7782(3) 0.0690(12) Uani 1 1 d .
H7A H 0.6573 0.7281 0.7882 0.104 Uiso 1 1 calc R
H7B H 0.6279 0.5981 0.7290 0.104 Uiso 1 1 calc R
H7C H 0.6237 0.5980 0.8278 0.104 Uiso 1 1 calc R
C8 C 0.4603(5) 0.7364(4) 0.6168(3) 0.0820(14) Uani 1 1 d .
H8A H 0.4973 0.8271 0.6318 0.123 Uiso 1 1 calc R
H8B H 0.3954 0.7209 0.5661 0.123 Uiso 1 1 calc R
H8C H 0.5281 0.6974 0.6060 0.123 Uiso 1 1 calc R
C9 C 0.1676(4) 0.7110(4) 0.6441(3) 0.0690(12) Uani 1 1 d .
H9A H 0.1791 0.8012 0.6579 0.104 Uiso 1 1 calc R
H9B H 0.0814 0.6645 0.6516 0.104 Uiso 1 1 calc R
H9C H 0.1786 0.6939 0.5855 0.104 Uiso 1 1 calc R
C10 C 0.1281(4) 0.5961(4) 0.8225(3) 0.0615(10) Uani 1 1 d .
H10A H 0.1345 0.6717 0.8602 0.092 Uiso 1 1 calc R
H10B H 0.1199 0.5240 0.8549 0.092 Uiso 1 1 calc R
H10C H 0.0528 0.5806 0.7786 0.092 Uiso 1 1 calc R
C11 C -0.0848(3) 0.1989(2) 0.61539(19) 0.0345(6) Uani 1 1 d .
C12 C -0.0877(3) 0.1262(3) 0.5394(2) 0.0443(7) Uani 1 1 d .
H12 H -0.0111 0.1333 0.5165 0.053 Uiso 1 1 calc R
C13 C -0.2034(3) 0.0429(3) 0.4967(2) 0.0511(8) Uani 1 1 d .
H13 H -0.2040 -0.0054 0.4453 0.061 Uiso 1 1 calc R
C14 C -0.3169(3) 0.0311(3) 0.5294(3) 0.0589(10) Uani 1 1 d .
H14 H -0.3939 -0.0271 0.5014 0.071 Uiso 1 1 calc R
C15 C -0.3167(4) 0.1050(4) 0.6034(3) 0.0668(11) Uani 1 1 d .
H15 H -0.3944 0.0993 0.6248 0.080 Uiso 1 1 calc R
C16 C -0.2010(3) 0.1885(3) 0.6467(2) 0.0529(9) Uani 1 1 d .
H16 H -0.2014 0.2380 0.6973 0.064 Uiso 1 1 calc R
C17 C 0.0672(3) 0.1103(3) 0.7564(2) 0.0368(6) Uani 1 1 d .
C18 C 0.0505(3) 0.1495(3) 0.8379(2) 0.0487(8) Uani 1 1 d .
H18 H 0.0820 0.2357 0.8597 0.058 Uiso 1 1 calc R
C19 C -0.0128(4) 0.0615(4) 0.8879(3) 0.0661(11) Uani 1 1 d .
H19 H -0.0235 0.0887 0.9430 0.079 Uiso 1 1 calc R
C20 C -0.0599(4) -0.0659(4) 0.8557(3) 0.0733(13) Uani 1 1 d .
H20 H -0.1001 -0.1251 0.8899 0.088 Uiso 1 1 calc R
C21 C -0.0480(4) -0.1059(4) 0.7741(3) 0.0674(12) Uani 1 1 d .
H21 H -0.0828 -0.1917 0.7519 0.081 Uiso 1 1 calc R
C22 C 0.0165(3) -0.0181(3) 0.7240(3) 0.0488(8) Uani 1 1 d .
H22 H 0.0257 -0.0456 0.6686 0.059 Uiso 1 1 calc R
C23 C 0.3576(3) 0.1354(3) 0.8405(2) 0.0445(8) Uani 1 1 d .
C24 C 0.3504(4) 0.1844(3) 0.9216(3) 0.0569(9) Uani 1 1 d .
H24 H 0.3541 0.2705 0.9329 0.068 Uiso 1 1 calc R
C25 C 0.3378(4) 0.1064(4) 0.9865(3) 0.0670(11) Uani 1 1 d .
H25 H 0.3330 0.1407 1.0413 0.080 Uiso 1 1 calc R
C26 C 0.3323(4) -0.0224(4) 0.9712(3) 0.0642(11) Uani 1 1 d .
C27 C 0.3420(5) -0.0679(3) 0.8905(3) 0.0749(13) Uani 1 1 d .
H27 H 0.3403 -0.1536 0.8793 0.090 Uiso 1 1 calc R
C28 C 0.3543(4) 0.0082(3) 0.8243(3) 0.0630(11) Uani 1 1 d .
H28 H 0.3603 -0.0259 0.7697 0.076 Uiso 1 1 calc R
C29 C 0.3155(5) -0.1087(5) 1.0418(4) 0.0946(18) Uani 1 1 d .
H29A H 0.3782 -0.1578 1.0429 0.142 Uiso 1 1 calc R
H29B H 0.2287 -0.1658 1.0311 0.142 Uiso 1 1 calc R
H29C H 0.3290 -0.0575 1.0962 0.142 Uiso 1 1 calc R
C30 C 0.1341(3) 0.2055(2) 0.70000(19) 0.0326(6) Uani 1 1 d .
H30A H 0.1531 0.1575 0.6506 0.039 Uiso 1 1 calc R
C31 C 0.0419(3) 0.2839(2) 0.66660(19) 0.0333(6) Uani 1 1 d .
H31A H 0.0209 0.3293 0.7164 0.040 Uiso 1 1 calc R
N1 N 0.1165(2) 0.3818(2) 0.61718(17) 0.0375(6) Uani 1 1 d D
H1A H 0.071(3) 0.434(3) 0.601(2) 0.056 Uiso 1 1 d D
H1B H 0.123(4) 0.344(3) 0.5675(16) 0.056 Uiso 1 1 d D
N2 N 0.2587(2) 0.2980(2) 0.74476(16) 0.0347(5) Uani 1 1 d .
N3 N 0.3897(3) 0.3994(3) 0.5996(2) 0.0488(7) Uani 1 1 d D
H3A H 0.4754(17) 0.424(3) 0.609(2) 0.073 Uiso 1 1 d D
H3B H 0.373(3) 0.3176(17) 0.593(2) 0.073 Uiso 1 1 d D
O1 O 0.3842(2) 0.1551(2) 0.68157(17) 0.0567(6) Uani 1 1 d .
O2 O 0.4960(2) 0.3389(2) 0.78939(18) 0.0584(7) Uani 1 1 d .
S1 S 0.38001(7) 0.23627(7) 0.75758(6) 0.04233(18) Uani 1 1 d .
Ir1 Ir 0.299000(10) 0.480994(9) 0.695029(8) 0.03549(4) Uani 1 1 d D
B1 B 0.1979(4) 0.4551(4) 0.4083(3) 0.0549(10) Uani 1 1 d .
F1 F 0.1288(3) 0.5197(3) 0.45262(19) 0.0862(8) Uani 1 1 d .
F2 F 0.1736(3) 0.3329(2) 0.43379(17) 0.0796(7) Uani 1 1 d .
F3 F 0.3292(2) 0.5140(3) 0.42869(19) 0.0944(9) Uani 1 1 d .
F4 F 0.1572(3) 0.4491(3) 0.32185(16) 0.0960(9) Uani 1 1 d .
C32 C 0.1891(5) 0.5821(5) 1.1326(3) 0.0817(14) Uani 1 1 d .
H32A H 0.1353 0.6380 1.1186 0.123 Uiso 1 1 calc R
H32B H 0.2791 0.6263 1.1327 0.123 Uiso 1 1 calc R
H32C H 0.1787 0.5563 1.1886 0.123 Uiso 1 1 calc R
C33 C 0.1504(5) 0.4700(6) 1.0695(3) 0.0823(14) Uani 1 1 d .
N4 N 0.1195(7) 0.3841(6) 1.0211(4) 0.146(2) Uani 1 1 d .
H3C H 0.372(3) 0.419(3) 0.5480(11) 0.081(15) Uiso 1 1 d D

loop_
_atom_site_aniso_label
_atom_site_aniso_U_11
_atom_site_aniso_U_22
_atom_site_aniso_U_33
_atom_site_aniso_U_23
_atom_site_aniso_U_13
_atom_site_aniso_U_12
C1 0.0420(17) 0.0344(13) 0.0447(19) -0.0027(12) -0.0066(14) 0.0040(12)
C2 0.0347(16) 0.0380(14) 0.060(2) -0.0002(14) -0.0011(15) -0.0013(12)
C3 0.0472(19) 0.0354(14) 0.063(2) 0.0071(14) 0.0032(17) -0.0024(13)
C4 0.0442(18) 0.0317(13) 0.056(2) 0.0036(13) -0.0035(16) 0.0074(12)
C5 0.0394(17) 0.0343(13) 0.052(2) -0.0023(13) 0.0007(15) 0.0061(12)
C6 0.074(3) 0.0527(19) 0.048(2) -0.0018(16) -0.0103(19) 0.0142(18)
C7 0.0369(19) 0.065(2) 0.092(3) -0.004(2) -0.005(2) 0.0013(16)
C8 0.091(3) 0.061(2) 0.080(3) 0.021(2) 0.023(3) -0.012(2)
C9 0.077(3) 0.0505(19) 0.075(3) 0.0065(19) -0.016(2) 0.0239(19)
C10 0.055(2) 0.056(2) 0.071(3) -0.0025(18) 0.013(2) 0.0121(17)
C11 0.0277(13) 0.0339(12) 0.0382(16) 0.0048(11) -0.0012(12) 0.0052(10)
C12 0.0329(16) 0.0484(16) 0.0468(19) -0.0012(14) 0.0013(14) 0.0069(12)
C13 0.0460(19) 0.0476(17) 0.050(2) -0.0092(15) -0.0048(16) 0.0064(14)
C14 0.0363(18) 0.0547(19) 0.070(3) -0.0022(18) -0.0087(18) -0.0032(14)
C15 0.0296(18) 0.082(3) 0.078(3) -0.009(2) 0.0098(18) 0.0004(17)
C16 0.0355(17) 0.061(2) 0.056(2) -0.0116(17) 0.0064(16) 0.0077(15)
C17 0.0297(14) 0.0353(12) 0.0432(18) 0.0083(12) 0.0006(13) 0.0067(11)
C18 0.0474(19) 0.0551(18) 0.0406(19) 0.0084(15) 0.0044(15) 0.0096(15)
C19 0.057(2) 0.094(3) 0.048(2) 0.023(2) 0.0121(19) 0.015(2)
C20 0.058(3) 0.079(3) 0.080(3) 0.042(2) 0.013(2) 0.002(2)
C21 0.058(2) 0.0450(18) 0.092(3) 0.023(2) 0.008(2) -0.0003(16)
C22 0.0437(18) 0.0368(14) 0.062(2) 0.0068(14) 0.0054(16) 0.0051(13)
C23 0.0388(16) 0.0387(14) 0.049(2) 0.0025(13) -0.0133(15) 0.0100(12)
C24 0.065(2) 0.0495(18) 0.059(2) 0.0084(17) -0.0020(19) 0.0258(17)
C25 0.069(3) 0.077(3) 0.060(3) 0.017(2) 0.004(2) 0.029(2)
C26 0.043(2) 0.063(2) 0.084(3) 0.031(2) -0.006(2) 0.0112(16)
C27 0.078(3) 0.0372(17) 0.099(4) 0.012(2) -0.014(3) 0.0100(17)
C28 0.075(3) 0.0407(16) 0.064(3) -0.0029(16) -0.013(2) 0.0140(17)
C29 0.067(3) 0.103(4) 0.121(4) 0.069(3) 0.011(3) 0.021(3)
C30 0.0280(13) 0.0316(12) 0.0348(15) 0.0020(11) 0.0005(12) 0.0052(10)
C31 0.0279(13) 0.0340(12) 0.0345(15) 0.0039(11) 0.0018(12) 0.0041(10)
N1 0.0317(13) 0.0363(11) 0.0400(15) 0.0084(10) -0.0006(11) 0.0035(9)
N2 0.0284(12) 0.0329(10) 0.0378(14) 0.0042(9) -0.0031(10) 0.0042(9)
N3 0.0377(15) 0.0591(16) 0.0487(18) 0.0114(14) 0.0087(13) 0.0091(12)
O1 0.0527(15) 0.0672(15) 0.0543(16) -0.0026(12) 0.0040(12) 0.0289(12)
O2 0.0319(12) 0.0533(13) 0.0810(19) 0.0126(12) -0.0111(12) 0.0047(10)
S1 0.0314(4) 0.0426(4) 0.0500(5) 0.0046(3) -0.0045(3) 0.0109(3)
Ir1 0.02798(6) 0.03310(5) 0.04020(7) 0.00576(4) -0.00098(4) 0.00213(4)
B1 0.043(2) 0.073(3) 0.048(2) 0.012(2) 0.0059(19) 0.0146(19)
F1 0.0901(19) 0.0873(17) 0.097(2) 0.0158(15) 0.0381(17) 0.0392(15)
F2 0.0923(19) 0.0716(15) 0.0750(17) 0.0117(12) 0.0066(14) 0.0256(13)
F3 0.0439(13) 0.137(2) 0.090(2) 0.0225(18) 0.0043(13) 0.0045(14)
F4 0.0805(19) 0.144(3) 0.0514(15) 0.0271(16) -0.0021(13) 0.0109(17)
C32 0.061(3) 0.082(3) 0.096(4) 0.022(3) 0.009(3) 0.007(2)
C33 0.088(4) 0.099(4) 0.061(3) 0.014(3) 0.016(3) 0.024(3)
N4 0.197(7) 0.139(5) 0.094(4) -0.018(4) 0.028(4) 0.038(5)

loop_
_atom_type_symbol
_atom_type_description
_atom_type_scat_dispersion_real
_atom_type_scat_dispersion_imag
_atom_type_scat_source
C C 0.0033 0.0016 'International Tables Vol C Tables 4.2.6.8 and 6.1.1.4'
H H 0.0000 0.0000 'International Tables Vol C Tables 4.2.6.8 and 6.1.1.4'
B B 0.0013 0.0007 'International Tables Vol C Tables 4.2.6.8 and 6.1.1.4'
N N 0.0061 0.0033 'International Tables Vol C Tables 4.2.6.8 and 6.1.1.4'
O O 0.0106 0.0060 'International Tables Vol C Tables 4.2.6.8 and 6.1.1.4'
F F 0.0171 0.0103 'International Tables Vol C Tables 4.2.6.8 and 6.1.1.4'
S S 0.1246 0.1234 'International Tables Vol C Tables 4.2.6.8 and 6.1.1.4'
Ir Ir -1.4442 7.9887 'International Tables Vol C Tables 4.2.6.8 and 6.1.1.4'

loop_
_exptl_crystal_face_index_h
_exptl_crystal_face_index_k
_exptl_crystal_face_index_l
_exptl_crystal_face_perp_dist
0.00 2.00 1.00 0.1400
0.00 -2.00 -1.00 0.1000
-1.00 0.00 2.00 0.0600
-1.00 0.00 1.00 0.0600
1.00 0.00 -1.00 0.0300
-1.00 1.00 0.00 0.1100
-1.00 0.00 0.00 0.0600
-2.00 1.00 -2.00 0.0700
2.00 -1.00 2.00 0.0900
1.00 0.00 1.00 0.0700
-1.00 0.00 -1.00 0.0500
-1.00 -2.00 1.00 0.1100
-2.00 1.00 0.00 0.0800
-1.00 0.00 -2.00 0.0400
0.00 0.00 1.00 0.0500
0.00 0.00 -1.00 0.0300
0.00 -1.00 -4.00 0.0200

loop_
_geom_angle_atom_site_label_1
_geom_angle_atom_site_label_2
_geom_angle_atom_site_label_3
_geom_angle
C2 C1 C5 108.7(3)
C2 C1 C6 126.4(3)
C5 C1 C6 124.9(3)
C2 C1 Ir1 70.75(18)
C5 C1 Ir1 69.42(18)
C6 C1 Ir1 126.5(2)
C1 C2 C3 107.5(3)
C1 C2 C7 126.5(3)
C3 C2 C7 125.7(3)
C1 C2 Ir1 70.98(17)
C3 C2 Ir1 70.19(17)
C7 C2 Ir1 129.0(3)
C4 C3 C2 108.3(3)
C4 C3 C8 126.0(4)
C2 C3 C8 125.6(4)
C4 C3 Ir1 70.86(17)
C2 C3 Ir1 70.95(17)
C8 C3 Ir1 127.1(3)
C3 C4 C5 108.2(3)
C3 C4 C9 125.4(4)
C5 C4 C9 126.4(3)
C3 C4 Ir1 70.73(18)
C5 C4 Ir1 69.69(17)
C9 C4 Ir1 126.1(2)
C1 C5 C4 107.2(3)
C1 C5 C10 126.6(3)
C4 C5 C10 125.8(3)
C1 C5 Ir1 71.76(18)
C4 C5 Ir1 71.17(19)
C10 C5 Ir1 128.4(2)
C1 C6 H6A 109.5
C1 C6 H6B 109.5
H6A C6 H6B 109.5
C1 C6 H6C 109.5
H6A C6 H6C 109.5
H6B C6 H6C 109.5
C2 C7 H7A 109.5
C2 C7 H7B 109.5
H7A C7 H7B 109.5
C2 C7 H7C 109.5
H7A C7 H7C 109.5
H7B C7 H7C 109.5
C3 C8 H8A 109.5
C3 C8 H8B 109.5
H8A C8 H8B 109.5
C3 C8 H8C 109.5
H8A C8 H8C 109.5
H8B C8 H8C 109.5
C4 C9 H9A 109.5
C4 C9 H9B 109.5
H9A C9 H9B 109.5
C4 C9 H9C 109.5
H9A C9 H9C 109.5
H9B C9 H9C 109.5
C5 C10 H10A 109.5
C5 C10 H10B 109.5
H10A C10 H10B 109.5
C5 C10 H10C 109.5
H10A C10 H10C 109.5
H10B C10 H10C 109.5
C12 C11 C16 118.3(3)
C12 C11 C31 121.8(3)
C16 C11 C31 119.8(3)
C11 C12 C13 120.7(3)
C11 C12 H12 119.6
C13 C12 H12 119.6
C14 C13 C12 120.4(3)
C14 C13 H13 119.8
C12 C13 H13 119.8
C13 C14 C15 119.8(3)
C13 C14 H14 120.1
C15 C14 H14 120.1
C14 C15 C16 120.1(4)
C14 C15 H15 120.0
C16 C15 H15 120.0
C11 C16 C15 120.7(3)
C11 C16 H16 119.7
C15 C16 H16 119.7
C18 C17 C22 119.0(3)
C18 C17 C30 121.3(3)
C22 C17 C30 119.6(3)
C17 C18 C19 120.5(3)
C17 C18 H18 119.8
C19 C18 H18 119.8
C20 C19 C18 119.9(4)
C20 C19 H19 120.0
C18 C19 H19 120.0
C21 C20 C19 120.4(4)
C21 C20 H20 119.8
C19 C20 H20 119.8
C20 C21 C22 119.8(4)
C20 C21 H21 120.1
C22 C21 H21 120.1
C17 C22 C21 120.3(4)
C17 C22 H22 119.8
C21 C22 H22 119.8
C24 C23 C28 119.7(3)
C24 C23 S1 120.5(2)
C28 C23 S1 119.7(3)
C23 C24 C25 120.2(3)
C23 C24 H24 119.9
C25 C24 H24 119.9
C24 C25 C26 121.0(4)
C24 C25 H25 119.5
C26 C25 H25 119.5
C27 C26 C25 117.5(4)
C27 C26 C29 121.4(4)
C25 C26 C29 121.1(5)
C26 C27 C28 122.5(4)
C26 C27 H27 118.7
C28 C27 H27 118.7
C23 C28 C27 119.0(4)
C23 C28 H28 120.5
C27 C28 H28 120.5
C26 C29 H29A 109.5
C26 C29 H29B 109.5
H29A C29 H29B 109.5
C26 C29 H29C 109.5
H29A C29 H29C 109.5
H29B C29 H29C 109.5
N2 C30 C17 114.1(2)
N2 C30 C31 107.5(2)
C17 C30 C31 109.6(2)
N2 C30 H30A 108.5
C17 C30 H30A 108.5
C31 C30 H30A 108.5
N1 C31 C11 113.9(2)
N1 C31 C30 107.1(2)
C11 C31 C30 111.6(2)
N1 C31 H31A 108.0
C11 C31 H31A 108.0
C30 C31 H31A 108.0
C31 N1 Ir1 108.77(18)
C31 N1 H1A 111(3)
Ir1 N1 H1A 112(2)
C31 N1 H1B 109(2)
Ir1 N1 H1B 115(3)
H1A N1 H1B 102(3)
C30 N2 S1 113.53(18)
C30 N2 Ir1 113.30(16)
S1 N2 Ir1 115.13(12)
Ir1 N3 H3A 114(2)
Ir1 N3 H3B 117(2)
H3A N3 H3B 103(2)
Ir1 N3 H3C 115(2)
H3A N3 H3C 102(2)
H3B N3 H3C 104(3)
O2 S1 O1 116.28(17)
O2 S1 N2 107.55(13)
O1 S1 N2 112.15(14)
O2 S1 C23 106.32(15)
O1 S1 C23 106.24(16)
N2 S1 C23 107.87(15)
N1 Ir1 C5 103.60(11)
N1 Ir1 N2 78.62(9)
C5 Ir1 N2 108.16(11)
N1 Ir1 N3 86.54(11)
C5 Ir1 N3 162.53(11)
N2 Ir1 N3 87.60(10)
N1 Ir1 C3 123.69(12)
C5 Ir1 C3 65.23(13)
N2 Ir1 C3 157.28(12)
N3 Ir1 C3 97.32(13)
N1 Ir1 C4 96.97(11)
C5 Ir1 C4 39.14(13)
N2 Ir1 C4 145.60(12)
N3 Ir1 C4 126.47(13)
C3 Ir1 C4 38.40(13)
N1 Ir1 C2 161.30(11)
C5 Ir1 C2 65.19(13)
N2 Ir1 C2 118.44(11)
N3 Ir1 C2 101.03(12)
C3 Ir1 C2 38.86(13)
C4 Ir1 C2 64.74(13)
N1 Ir1 C1 138.93(12)
C5 Ir1 C1 38.82(12)
N2 Ir1 C1 96.38(10)
N3 Ir1 C1 134.32(12)
C3 Ir1 C1 64.45(13)
C4 Ir1 C1 64.56(12)
C2 Ir1 C1 38.28(13)
F1 B1 F4 109.7(4)
F1 B1 F3 110.5(4)
F4 B1 F3 110.3(3)
F1 B1 F2 106.9(3)
F4 B1 F2 110.6(4)
F3 B1 F2 108.8(4)
C33 C32 H32A 109.5
C33 C32 H32B 109.5
H32A C32 H32B 109.5
C33 C32 H32C 109.5
H32A C32 H32C 109.5
H32B C32 H32C 109.5
N4 C33 C32 179.3(7)

loop_
_geom_bond_atom_site_label_1
_geom_bond_atom_site_label_2
_geom_bond_distance
C1 C2 1.424(5)
C1 C5 1.434(4)
C1 C6 1.489(5)
C1 Ir1 2.173(3)
C2 C3 1.440(5)
C2 C7 1.503(5)
C2 Ir1 2.170(3)
C3 C4 1.421(5)
C3 C8 1.505(5)
C3 Ir1 2.160(3)
C4 C5 1.442(5)
C4 C9 1.496(5)
C4 Ir1 2.162(3)
C5 C10 1.495(5)
C5 Ir1 2.142(3)
C6 H6A 0.9600
C6 H6B 0.9600
C6 H6C 0.9600
C7 H7A 0.9600
C7 H7B 0.9600
C7 H7C 0.9600
C8 H8A 0.9600
C8 H8B 0.9600
C8 H8C 0.9600
C9 H9A 0.9600
C9 H9B 0.9600
C9 H9C 0.9600
C10 H10A 0.9600
C10 H10B 0.9600
C10 H10C 0.9600
C11 C12 1.378(4)
C11 C16 1.384(4)
C11 C31 1.513(4)
C12 C13 1.382(4)
C12 H12 0.9300
C13 C14 1.366(5)
C13 H13 0.9300
C14 C15 1.368(6)
C14 H14 0.9300
C15 C16 1.386(5)
C15 H15 0.9300
C16 H16 0.9300
C17 C18 1.374(5)
C17 C22 1.388(4)
C17 C30 1.520(4)
C18 C19 1.387(5)
C18 H18 0.9300
C19 C20 1.376(6)
C19 H19 0.9300
C20 C21 1.361(6)
C20 H20 0.9300
C21 C22 1.393(5)
C21 H21 0.9300
C22 H22 0.9300
C23 C24 1.369(5)
C23 C28 1.378(4)
C23 S1 1.773(3)
C24 C25 1.378(5)
C24 H24 0.9300
C25 C26 1.387(6)
C25 H25 0.9300
C26 C27 1.360(6)
C26 C29 1.511(6)
C27 C28 1.381(6)
C27 H27 0.9300
C28 H28 0.9300
C29 H29A 0.9600
C29 H29B 0.9600
C29 H29C 0.9600
C30 N2 1.494(3)
C30 C31 1.532(4)
C30 H30A 0.9800
C31 N1 1.496(4)
C31 H31A 0.9800
N1 Ir1 2.133(2)
N1 H1A 0.865(18)
N1 H1B 0.876(18)
N2 S1 1.609(2)
N2 Ir1 2.157(2)
N3 Ir1 2.157(3)
N3 H3A 0.876(17)
N3 H3B 0.856(17)
N3 H3C 0.866(17)
O1 S1 1.447(3)
O2 S1 1.438(2)
B1 F1 1.367(5)
B1 F4 1.367(5)
B1 F3 1.369(5)
B1 F2 1.387(5)
C32 C33 1.445(7)
C32 H32A 0.9600
C32 H32B 0.9600
C32 H32C 0.9600
C33 N4 1.108(7)

loop_
_geom_hbond_atom_site_label_D
_geom_hbond_atom_site_label_H
_geom_hbond_atom_site_label_A
_geom_hbond_distance_DH
_geom_hbond_distance_HA
_geom_hbond_distance_DA
_geom_hbond_angle_DHA
_geom_hbond_site_symmetry_A
N1 H1A F1 0.865(18) 2.39(2) 3.185(4) 152(3) 2_566
N1 H1B F2 0.876(18) 2.25(2) 3.077(4) 156(3) .
N3 H3A F3 0.876(17) 2.208(19) 3.023(4) 155(3) 2_666
N3 H3B O1 0.856(17) 2.35(3) 3.034(4) 137(3) .
N3 H3C F3 0.866(17) 2.27(2) 3.118(4) 167(3) .
